data_4070023
loop_
_publ_author_name
'Song, Li-Cheng'
'Gao, Wei'
'Feng, Cui-Ping'
'Wang, De-Fu'
'Hu, Qing-Mei'

_publ_section_title
;
 Investigations on Synthesis, Structure, and Properties of New Butterfly
 [2Fe2Se] Cluster Complexes Relevant to Active Sites of Some Hydrogenases
;
_journal_issue 20
_journal_name_full Organometallics
_journal_page_first 6121
_journal_paper_doi 10.1021/om900572t
_journal_volume 28
_journal_year 2009
_chemical_formula_moiety 'C22 H20 Br Fe2 O6 P Se2'
_chemical_formula_sum 'C22 H20 Br Fe2 O6 P Se2'
_chemical_formula_weight 760.88
_chemical_name_systematic
; 
 ? 
;
_space_group_IT_number 2
_symmetry_cell_setting triclinic
_symmetry_space_group_name_Hall '-P 1'
_symmetry_space_group_name_H-M 'P -1'
_atom_sites_solution_hydrogens geom
_atom_sites_solution_primary direct
_atom_sites_solution_secondary difmap
_audit_creation_method SHELXL-97
_cell_angle_alpha 91.620(5)
_cell_angle_beta 98.648(3)
_cell_angle_gamma 106.563(7)
_cell_formula_units_Z 2
_cell_length_a 10.383(5)
_cell_length_b 11.346(5)
_cell_length_c 11.524(5)
_cell_measurement_reflns_used 3879
_cell_measurement_temperature 113(2)
_cell_measurement_theta_max 27.9
_cell_measurement_theta_min 1.8
_cell_volume 1282.8(10)
_computing_cell_refinement CrystalClear
_computing_data_collection CrystalClear
_computing_data_reduction CrystalClear
_computing_publication_material 'CrystalStructure 3.7.0'
_computing_structure_refinement 'SHELXL-97 (Sheldrick, 1997)'
_computing_structure_solution 'SHELXS-97 (Sheldrick, 1990)'
_diffrn_ambient_temperature 113(2)
_diffrn_detector_area_resol_mean 7.31
_diffrn_measured_fraction_theta_full 0.985
_diffrn_measured_fraction_theta_max 0.985
_diffrn_measurement_device_type 'Rigaku Saturn'
_diffrn_measurement_method \w
_diffrn_radiation_monochromator confocal
_diffrn_radiation_source 'Rotating anode'
_diffrn_radiation_type MoK\a
_diffrn_radiation_wavelength 0.71070
_diffrn_reflns_av_R_equivalents 0.0503
_diffrn_reflns_av_sigmaI/netI 0.0962
_diffrn_reflns_limit_h_max 13
_diffrn_reflns_limit_h_min -11
_diffrn_reflns_limit_k_max 14
_diffrn_reflns_limit_k_min -13
_diffrn_reflns_limit_l_max 15
_diffrn_reflns_limit_l_min -15
_diffrn_reflns_number 9447
_diffrn_reflns_theta_full 27.88
_diffrn_reflns_theta_max 27.88
_diffrn_reflns_theta_min 1.79
_exptl_absorpt_coefficient_mu 5.623
_exptl_absorpt_correction_T_max 0.5518
_exptl_absorpt_correction_T_min 0.4665
_exptl_absorpt_correction_type multi-scan
_exptl_absorpt_process_details CrystalClear
_exptl_crystal_colour colorless
_exptl_crystal_density_diffrn 1.970
_exptl_crystal_density_method 'not measured'
_exptl_crystal_description prism
_exptl_crystal_F_000 740
_exptl_crystal_size_max 0.16
_exptl_crystal_size_mid 0.14
_exptl_crystal_size_min 0.12
_refine_diff_density_max 1.207
_refine_diff_density_min -1.617
_refine_diff_density_rms 0.189
_refine_ls_extinction_method none
_refine_ls_goodness_of_fit_ref 0.962
_refine_ls_hydrogen_treatment constr
_refine_ls_matrix_type full
_refine_ls_number_parameters 309
_refine_ls_number_reflns 6029
_refine_ls_number_restraints 6
_refine_ls_restrained_S_all 0.964
_refine_ls_R_factor_all 0.0591
_refine_ls_R_factor_gt 0.0424
_refine_ls_shift/su_max 0.001
_refine_ls_shift/su_mean 0.000
_refine_ls_structure_factor_coef Fsqd
_refine_ls_weighting_details 'calc w=1/[\s^2^(Fo^2^)+(0.0457P)^2^+0.0000P] where P=(Fo^2^+2Fc^2^)/3'
_refine_ls_weighting_scheme calc
_refine_ls_wR_factor_gt 0.1028
_refine_ls_wR_factor_ref 0.1081
_reflns_number_gt 3904
_reflns_number_total 6029
_reflns_threshold_expression >2sigma(I)
_cod_data_source_file om900572t_si_006.cif
_cod_data_source_block shelxl
_cod_original_cell_volume 1282.9(10)
_cod_database_code 4070023

loop_
_symmetry_equiv_pos_as_xyz
'x, y, z'
'-x, -y, -z'

loop_
_atom_site_label
_atom_site_type_symbol
_atom_site_fract_x
_atom_site_fract_y
_atom_site_fract_z
_atom_site_U_iso_or_equiv
_atom_site_adp_type
_atom_site_occupancy
_atom_site_symmetry_multiplicity
_atom_site_calc_flag
_atom_site_refinement_flags
Fe1 Fe 0.28945(6) 1.07823(6) 0.25690(6) 0.01419(16) Uani 1 1 d .
Fe2 Fe 0.24428(6) 0.86306(6) 0.15503(6) 0.01363(16) Uani 1 1 d .
P1 P 0.34367(11) 0.71919(10) 0.13669(11) 0.0132(3) Uani 1 1 d .
Se1 Se 0.44484(4) 1.02607(4) 0.14697(4) 0.01497(12) Uani 1 1 d .
Se2 Se 0.31329(4) 0.90703(4) 0.36243(4) 0.01549(12) Uani 1 1 d .
Br1 Br 0.76050(5) 0.80588(5) 0.39025(5) 0.02407(14) Uani 1 1 d .
O1 O 0.0308(3) 1.0685(3) 0.3344(3) 0.0231(8) Uani 1 1 d .
O2 O 0.2071(4) 1.2009(3) 0.0498(3) 0.0293(9) Uani 1 1 d .
O3 O 0.4810(3) 1.2836(3) 0.4124(3) 0.0247(8) Uani 1 1 d .
O4 O 0.1385(4) 0.9014(3) -0.0850(3) 0.0301(9) Uani 1 1 d .
O5 O -0.0227(3) 0.7038(3) 0.1820(4) 0.0324(10) Uani 1 1 d .
O6 O 0.5035(3) 0.7531(3) 0.1963(3) 0.0152(7) Uani 1 1 d .
C1 C 0.1330(4) 1.0707(4) 0.3048(4) 0.0161(10) Uani 1 1 d .
C2 C 0.2403(5) 1.1540(4) 0.1305(5) 0.0199(11) Uani 1 1 d .
C3 C 0.4059(5) 1.2040(5) 0.3545(5) 0.0205(11) Uani 1 1 d .
C4 C 0.1817(5) 0.8862(4) 0.0095(5) 0.0198(11) Uani 1 1 d .
C5 C 0.0822(5) 0.7682(4) 0.1723(5) 0.0217(11) Uani 1 1 d .
C6 C 0.5950(4) 0.9791(4) 0.2430(4) 0.0170(10) Uani 1 1 d .
H6A H 0.6811 1.0469 0.2504 0.020 Uiso 1 1 calc R
H6B H 0.5740 0.9614 0.3228 0.020 Uiso 1 1 calc R
C7 C 0.6087(4) 0.8622(4) 0.1788(5) 0.0176(10) Uani 1 1 d .
H7 H 0.6030 0.8735 0.0926 0.021 Uiso 1 1 calc R
C8 C 0.7419(4) 0.8351(4) 0.2244(4) 0.0182(10) Uani 1 1 d .
H8A H 0.8190 0.9056 0.2118 0.022 Uiso 1 1 calc R
H8B H 0.7465 0.7616 0.1788 0.022 Uiso 1 1 calc R
C9 C 0.1574(5) 0.8485(5) 0.4488(5) 0.0262(12) Uani 1 1 d .
H9A H 0.1654 0.9100 0.5142 0.031 Uiso 1 1 calc R
H9B H 0.0711 0.8402 0.3949 0.031 Uiso 1 1 calc R
C10 C 0.1544(7) 0.7264(6) 0.4972(7) 0.053(2) Uani 1 1 d U
H10A H 0.1370 0.6635 0.4321 0.079 Uiso 1 1 calc R
H10B H 0.0819 0.7031 0.5451 0.079 Uiso 1 1 calc R
H10C H 0.2423 0.7330 0.5461 0.079 Uiso 1 1 calc R
C11 C 0.3410(4) 0.6551(4) -0.0096(4) 0.0145(9) Uani 1 1 d .
C12 C 0.2215(5) 0.6267(4) -0.0947(5) 0.0215(11) Uani 1 1 d .
H12 H 0.1427 0.6444 -0.0756 0.026 Uiso 1 1 calc R
C13 C 0.2168(5) 0.5742(5) -0.2038(5) 0.0270(12) Uani 1 1 d .
H13 H 0.1350 0.5552 -0.2594 0.032 Uiso 1 1 calc R
C14 C 0.3314(5) 0.5484(4) -0.2341(5) 0.0258(12) Uani 1 1 d .
H14 H 0.3278 0.5113 -0.3099 0.031 Uiso 1 1 calc R
C15 C 0.4513(6) 0.5776(5) -0.1522(6) 0.0304(13) Uani 1 1 d .
H15 H 0.5306 0.5624 -0.1731 0.036 Uiso 1 1 calc R
C16 C 0.4554(5) 0.6284(4) -0.0409(5) 0.0214(11) Uani 1 1 d .
H16 H 0.5368 0.6453 0.0151 0.026 Uiso 1 1 calc R
C17 C 0.2865(4) 0.5843(4) 0.2186(4) 0.0145(10) Uani 1 1 d .
C18 C 0.1726(4) 0.4871(4) 0.1730(5) 0.0188(10) Uani 1 1 d .
H18 H 0.1270 0.4874 0.0952 0.023 Uiso 1 1 calc R
C19 C 0.1249(5) 0.3893(4) 0.2407(5) 0.0241(12) Uani 1 1 d .
H19 H 0.0472 0.3230 0.2086 0.029 Uiso 1 1 calc R
C20 C 0.1888(5) 0.3879(4) 0.3526(5) 0.0192(10) Uani 1 1 d .
H20 H 0.1550 0.3215 0.3988 0.023 Uiso 1 1 calc R
C21 C 0.3044(5) 0.4846(4) 0.3994(5) 0.0216(11) Uani 1 1 d .
H21 H 0.3501 0.4835 0.4771 0.026 Uiso 1 1 calc R
C22 C 0.3519(5) 0.5819(4) 0.3322(5) 0.0194(10) Uani 1 1 d .
H22 H 0.4302 0.6477 0.3643 0.023 Uiso 1 1 calc R

loop_
_atom_site_aniso_label
_atom_site_aniso_U_11
_atom_site_aniso_U_22
_atom_site_aniso_U_33
_atom_site_aniso_U_23
_atom_site_aniso_U_13
_atom_site_aniso_U_12
Fe1 0.0132(3) 0.0112(3) 0.0173(4) -0.0015(3) 0.0005(3) 0.0035(3)
Fe2 0.0110(3) 0.0101(3) 0.0186(4) -0.0006(3) -0.0001(3) 0.0026(2)
P1 0.0106(5) 0.0106(6) 0.0169(7) -0.0002(5) -0.0001(5) 0.0019(4)
Se1 0.0136(2) 0.0111(2) 0.0195(3) 0.00020(19) 0.00275(19) 0.00252(17)
Se2 0.0138(2) 0.0152(3) 0.0178(3) 0.0016(2) 0.00205(19) 0.00490(18)
Br1 0.0188(2) 0.0305(3) 0.0210(3) 0.0040(2) -0.0022(2) 0.0068(2)
O1 0.0155(16) 0.0252(19) 0.030(2) 0.0025(16) 0.0051(15) 0.0072(14)
O2 0.035(2) 0.034(2) 0.025(2) 0.0070(19) 0.0058(18) 0.0189(18)
O3 0.0243(18) 0.0192(19) 0.025(2) -0.0059(17) 0.0008(16) 0.0004(15)
O4 0.037(2) 0.022(2) 0.023(2) 0.0040(17) -0.0078(17) -0.0002(16)
O5 0.0149(17) 0.026(2) 0.053(3) 0.0032(19) 0.0036(17) 0.0016(16)
O6 0.0101(14) 0.0123(16) 0.021(2) 0.0007(14) 0.0003(13) 0.0007(12)
C1 0.020(2) 0.005(2) 0.017(3) -0.0020(19) -0.005(2) 0.0000(18)
C2 0.019(2) 0.021(3) 0.021(3) -0.003(2) 0.001(2) 0.009(2)
C3 0.016(2) 0.020(3) 0.027(3) 0.005(2) 0.007(2) 0.005(2)
C4 0.019(2) 0.010(2) 0.025(3) 0.001(2) -0.002(2) 0.0001(19)
C5 0.020(2) 0.017(3) 0.030(3) -0.001(2) 0.002(2) 0.009(2)
C6 0.010(2) 0.018(2) 0.021(3) -0.005(2) -0.0010(19) 0.0030(18)
C7 0.012(2) 0.018(3) 0.021(3) 0.001(2) 0.0016(19) 0.0026(19)
C8 0.014(2) 0.021(3) 0.019(3) 0.001(2) -0.0009(19) 0.0059(19)
C9 0.026(3) 0.031(3) 0.032(3) 0.011(3) 0.017(2) 0.016(2)
C10 0.047(3) 0.059(4) 0.071(5) 0.045(4) 0.039(3) 0.028(3)
C11 0.020(2) 0.007(2) 0.015(3) -0.0024(19) 0.0018(19) 0.0010(18)
C12 0.019(2) 0.021(3) 0.024(3) 0.001(2) 0.004(2) 0.005(2)
C13 0.031(3) 0.021(3) 0.023(3) -0.001(2) 0.001(2) 0.000(2)
C14 0.042(3) 0.017(3) 0.013(3) -0.008(2) 0.003(2) 0.002(2)
C15 0.033(3) 0.020(3) 0.045(4) 0.005(3) 0.016(3) 0.013(2)
C16 0.026(2) 0.014(2) 0.028(3) 0.005(2) 0.008(2) 0.009(2)
C17 0.015(2) 0.012(2) 0.019(3) 0.000(2) 0.0033(19) 0.0076(18)
C18 0.016(2) 0.016(2) 0.021(3) 0.002(2) -0.004(2) 0.0028(19)
C19 0.015(2) 0.013(3) 0.041(4) 0.001(2) 0.001(2) -0.0002(19)
C20 0.023(2) 0.013(2) 0.022(3) 0.002(2) 0.006(2) 0.006(2)
C21 0.028(3) 0.020(3) 0.015(3) 0.002(2) 0.001(2) 0.006(2)
C22 0.021(2) 0.014(2) 0.020(3) -0.003(2) -0.001(2) 0.0023(19)

loop_
_atom_type_symbol
_atom_type_description
_atom_type_scat_dispersion_real
_atom_type_scat_dispersion_imag
_atom_type_scat_source
C C 0.0033 0.0016 'International Tables Vol C Tables 4.2.6.8 and 6.1.1.4'
H H 0.0000 0.0000 'International Tables Vol C Tables 4.2.6.8 and 6.1.1.4'
O O 0.0106 0.0060 'International Tables Vol C Tables 4.2.6.8 and 6.1.1.4'
P P 0.1023 0.0942 'International Tables Vol C Tables 4.2.6.8 and 6.1.1.4'
Se Se -0.0929 2.2259 'International Tables Vol C Tables 4.2.6.8 and 6.1.1.4'
Fe Fe 0.3463 0.8444 'International Tables Vol C Tables 4.2.6.8 and 6.1.1.4'
Br Br -0.2901 2.4595 'International Tables Vol C Tables 4.2.6.8 and 6.1.1.4'

loop_
_geom_angle_atom_site_label_1
_geom_angle_atom_site_label_2
_geom_angle_atom_site_label_3
_geom_angle
C1 Fe1 C2 89.9(2)
C1 Fe1 C3 101.1(2)
C2 Fe1 C3 103.1(2)
C1 Fe1 Se2 92.02(14)
C2 Fe1 Se2 155.47(17)
C3 Fe1 Se2 100.53(16)
C1 Fe1 Se1 158.93(16)
C2 Fe1 Se1 86.05(15)
C3 Fe1 Se1 99.93(14)
Se2 Fe1 Se1 83.43(3)
C1 Fe1 Fe2 103.11(15)
C2 Fe1 Fe2 98.18(17)
C3 Fe1 Fe2 147.59(14)
Se2 Fe1 Fe2 57.61(4)
Se1 Fe1 Fe2 57.22(3)
C4 Fe2 C5 91.0(2)
C4 Fe2 P1 104.46(16)
C5 Fe2 P1 98.51(15)
C4 Fe2 Se1 88.92(15)
C5 Fe2 Se1 167.38(15)
P1 Fe2 Se1 93.73(5)
C4 Fe2 Se2 157.69(16)
C5 Fe2 Se2 92.10(18)
P1 Fe2 Se2 96.92(4)
Se1 Fe2 Se2 83.34(3)
C4 Fe2 Fe1 101.18(16)
C5 Fe2 Fe1 110.21(16)
P1 Fe2 Fe1 140.83(5)
Se1 Fe2 Fe1 57.52(3)
Se2 Fe2 Fe1 57.15(3)
O6 P1 C11 103.33(19)
O6 P1 C17 95.62(19)
C11 P1 C17 104.0(2)
O6 P1 Fe2 116.33(13)
C11 P1 Fe2 118.59(15)
C17 P1 Fe2 115.73(14)
C6 Se1 Fe2 105.64(14)
C6 Se1 Fe1 114.61(14)
Fe2 Se1 Fe1 65.26(4)
C9 Se2 Fe1 109.66(14)
C9 Se2 Fe2 111.77(18)
Fe1 Se2 Fe2 65.24(3)
C7 O6 P1 125.5(3)
O1 C1 Fe1 178.2(4)
O2 C2 Fe1 178.9(5)
O3 C3 Fe1 177.6(4)
O4 C4 Fe2 178.7(4)
O5 C5 Fe2 178.1(5)
C7 C6 Se1 107.0(3)
C7 C6 H6A 110.3
Se1 C6 H6A 110.3
C7 C6 H6B 110.3
Se1 C6 H6B 110.3
H6A C6 H6B 108.6
O6 C7 C8 105.0(3)
O6 C7 C6 111.8(3)
C8 C7 C6 112.6(4)
O6 C7 H7 109.1
C8 C7 H7 109.1
C6 C7 H7 109.1
C7 C8 Br1 112.5(3)
C7 C8 H8A 109.1
Br1 C8 H8A 109.1
C7 C8 H8B 109.1
Br1 C8 H8B 109.1
H8A C8 H8B 107.8
C10 C9 Se2 111.0(3)
C10 C9 H9A 109.4
Se2 C9 H9A 109.4
C10 C9 H9B 109.4
Se2 C9 H9B 109.4
H9A C9 H9B 108.0
C9 C10 H10A 109.5
C9 C10 H10B 109.5
H10A C10 H10B 109.5
C9 C10 H10C 109.5
H10A C10 H10C 109.5
H10B C10 H10C 109.5
C16 C11 C12 117.9(5)
C16 C11 P1 121.3(4)
C12 C11 P1 120.8(3)
C13 C12 C11 121.3(4)
C13 C12 H12 119.3
C11 C12 H12 119.3
C12 C13 C14 120.3(5)
C12 C13 H13 119.8
C14 C13 H13 119.8
C13 C14 C15 119.4(5)
C13 C14 H14 120.3
C15 C14 H14 120.3
C16 C15 C14 120.3(5)
C16 C15 H15 119.8
C14 C15 H15 119.8
C15 C16 C11 120.7(5)
C15 C16 H16 119.6
C11 C16 H16 119.6
C22 C17 C18 118.9(4)
C22 C17 P1 119.5(4)
C18 C17 P1 121.4(4)
C17 C18 C19 120.4(5)
C17 C18 H18 119.8
C19 C18 H18 119.8
C20 C19 C18 120.5(5)
C20 C19 H19 119.8
C18 C19 H19 119.8
C19 C20 C21 119.8(4)
C19 C20 H20 120.1
C21 C20 H20 120.1
C22 C21 C20 119.8(5)
C22 C21 H21 120.1
C20 C21 H21 120.1
C21 C22 C17 120.7(5)
C21 C22 H22 119.7
C17 C22 H22 119.7

loop_
_geom_bond_atom_site_label_1
_geom_bond_atom_site_label_2
_geom_bond_distance
Fe1 C1 1.773(5)
Fe1 C2 1.794(5)
Fe1 C3 1.811(6)
Fe1 Se2 2.3729(11)
Fe1 Se1 2.3822(10)
Fe1 Fe2 2.5647(14)
Fe2 C4 1.760(5)
Fe2 C5 1.763(5)
Fe2 P1 2.1865(14)
Fe2 Se1 2.3744(11)
Fe2 Se2 2.3851(13)
P1 O6 1.628(3)
P1 C11 1.810(5)
P1 C17 1.821(5)
Se1 C6 1.982(4)
Se2 C9 1.990(4)
Br1 C8 1.939(5)
O1 C1 1.156(5)
O2 C2 1.142(6)
O3 C3 1.130(6)
O4 C4 1.151(6)
O5 C5 1.149(5)
O6 C7 1.441(5)
C6 C7 1.552(6)
C6 H6A 0.9900
C6 H6B 0.9900
C7 C8 1.522(6)
C7 H7 1.0000
C8 H8A 0.9900
C8 H8B 0.9900
C9 C10 1.501(7)
C9 H9A 0.9900
C9 H9B 0.9900
C10 H10A 0.9800
C10 H10B 0.9800
C10 H10C 0.9800
C11 C16 1.401(6)
C11 C12 1.413(7)
C12 C13 1.364(7)
C12 H12 0.9500
C13 C14 1.393(7)
C13 H13 0.9500
C14 C15 1.395(8)
C14 H14 0.9500
C15 C16 1.381(8)
C15 H15 0.9500
C16 H16 0.9500
C17 C22 1.386(7)
C17 C18 1.389(6)
C18 C19 1.392(7)
C18 H18 0.9500
C19 C20 1.361(7)
C19 H19 0.9500
C20 C21 1.399(7)
C20 H20 0.9500
C21 C22 1.384(6)
C21 H21 0.9500
C22 H22 0.9500

loop_
_geom_torsion_atom_site_label_1
_geom_torsion_atom_site_label_2
_geom_torsion_atom_site_label_3
_geom_torsion_atom_site_label_4
_geom_torsion
C1 Fe1 Fe2 C4 90.2(2)
C2 Fe1 Fe2 C4 -1.5(2)
C3 Fe1 Fe2 C4 -132.3(3)
Se2 Fe1 Fe2 C4 174.23(15)
Se1 Fe1 Fe2 C4 -81.46(15)
C1 Fe1 Fe2 C5 -5.0(2)
C2 Fe1 Fe2 C5 -96.8(2)
C3 Fe1 Fe2 C5 132.4(3)
Se2 Fe1 Fe2 C5 78.98(18)
Se1 Fe1 Fe2 C5 -176.70(18)
C1 Fe1 Fe2 P1 -139.55(17)
C2 Fe1 Fe2 P1 128.66(16)
C3 Fe1 Fe2 P1 -2.1(3)
Se2 Fe1 Fe2 P1 -55.56(7)
Se1 Fe1 Fe2 P1 48.75(7)
C1 Fe1 Fe2 Se1 171.70(16)
C2 Fe1 Fe2 Se1 79.91(15)
C3 Fe1 Fe2 Se1 -50.9(3)
Se2 Fe1 Fe2 Se1 -104.32(3)
C1 Fe1 Fe2 Se2 -83.98(16)
C2 Fe1 Fe2 Se2 -175.77(15)
C3 Fe1 Fe2 Se2 53.5(3)
Se1 Fe1 Fe2 Se2 104.32(3)
C4 Fe2 P1 O6 123.3(2)
C5 Fe2 P1 O6 -143.5(2)
Se1 Fe2 P1 O6 33.46(14)
Se2 Fe2 P1 O6 -50.27(14)
Fe1 Fe2 P1 O6 -6.00(17)
C4 Fe2 P1 C11 -0.9(2)
C5 Fe2 P1 C11 92.3(2)
Se1 Fe2 P1 C11 -90.78(17)
Se2 Fe2 P1 C11 -174.51(16)
Fe1 Fe2 P1 C11 -130.25(17)
C4 Fe2 P1 C17 -125.6(2)
C5 Fe2 P1 C17 -32.4(3)
Se1 Fe2 P1 C17 144.55(18)
Se2 Fe2 P1 C17 60.82(19)
Fe1 Fe2 P1 C17 105.09(19)
C4 Fe2 Se1 C6 -145.7(2)
C5 Fe2 Se1 C6 124.6(8)
P1 Fe2 Se1 C6 -41.27(15)
Se2 Fe2 Se1 C6 55.27(15)
Fe1 Fe2 Se1 C6 110.31(15)
C4 Fe2 Se1 Fe1 104.00(16)
C5 Fe2 Se1 Fe1 14.3(8)
P1 Fe2 Se1 Fe1 -151.58(5)
Se2 Fe2 Se1 Fe1 -55.04(3)
C1 Fe1 Se1 C6 -119.6(4)
C2 Fe1 Se1 C6 161.0(2)
C3 Fe1 Se1 C6 58.4(2)
Se2 Fe1 Se1 C6 -41.18(15)
Fe2 Fe1 Se1 C6 -96.62(15)
C1 Fe1 Se1 Fe2 -23.0(4)
C2 Fe1 Se1 Fe2 -102.36(16)
C3 Fe1 Se1 Fe2 155.03(16)
Se2 Fe1 Se1 Fe2 55.45(3)
C1 Fe1 Se2 C9 -1.3(2)
C2 Fe1 Se2 C9 -95.5(4)
C3 Fe1 Se2 C9 100.4(2)
Se1 Fe1 Se2 C9 -160.69(19)
Fe2 Fe1 Se2 C9 -105.6(2)
C1 Fe1 Se2 Fe2 104.27(16)
C2 Fe1 Se2 Fe2 10.1(3)
C3 Fe1 Se2 Fe2 -154.02(14)
Se1 Fe1 Se2 Fe2 -55.09(3)
C4 Fe2 Se2 C9 87.3(4)
C5 Fe2 Se2 C9 -10.4(2)
P1 Fe2 Se2 C9 -109.25(15)
Se1 Fe2 Se2 C9 157.78(15)
Fe1 Fe2 Se2 C9 102.40(15)
C4 Fe2 Se2 Fe1 -15.1(4)
C5 Fe2 Se2 Fe1 -112.81(15)
P1 Fe2 Se2 Fe1 148.35(4)
Se1 Fe2 Se2 Fe1 55.38(3)
C11 P1 O6 C7 81.0(4)
C17 P1 O6 C7 -173.2(4)
Fe2 P1 O6 C7 -50.8(4)
C2 Fe1 C1 O1 -25(15)
C3 Fe1 C1 O1 78(15)
Se2 Fe1 C1 O1 179(100)
Se1 Fe1 C1 O1 -104(15)
Fe2 Fe1 C1 O1 -124(15)
C1 Fe1 C2 O2 -44(25)
C3 Fe1 C2 O2 -146(25)
Se2 Fe1 C2 O2 50(25)
Se1 Fe1 C2 O2 115(25)
Fe2 Fe1 C2 O2 59(25)
C1 Fe1 C3 O3 -146(10)
C2 Fe1 C3 O3 -53(10)
Se2 Fe1 C3 O3 120(10)
Se1 Fe1 C3 O3 35(10)
Fe2 Fe1 C3 O3 77(10)
C5 Fe2 C4 O4 39(20)
P1 Fe2 C4 O4 138(20)
Se1 Fe2 C4 O4 -129(20)
Se2 Fe2 C4 O4 -59(20)
Fe1 Fe2 C4 O4 -72(20)
C4 Fe2 C5 O5 81(15)
P1 Fe2 C5 O5 -24(15)
Se1 Fe2 C5 O5 171(15)
Se2 Fe2 C5 O5 -121(15)
Fe1 Fe2 C5 O5 -177(100)
Fe2 Se1 C6 C7 65.7(3)
Fe1 Se1 C6 C7 135.2(3)
P1 O6 C7 C8 -165.3(3)
P1 O6 C7 C6 72.4(5)
Se1 C6 C7 O6 -77.0(4)
Se1 C6 C7 C8 165.1(3)
O6 C7 C8 Br1 -61.2(4)
C6 C7 C8 Br1 60.7(4)
Fe1 Se2 C9 C10 169.0(4)
Fe2 Se2 C9 C10 98.7(5)
O6 P1 C11 C16 9.4(4)
C17 P1 C11 C16 -90.0(4)
Fe2 P1 C11 C16 139.8(3)
O6 P1 C11 C12 -172.8(4)
C17 P1 C11 C12 87.8(4)
Fe2 P1 C11 C12 -42.4(4)
C16 C11 C12 C13 0.3(7)
P1 C11 C12 C13 -177.6(4)
C11 C12 C13 C14 -0.6(7)
C12 C13 C14 C15 -0.5(7)
C13 C14 C15 C16 1.8(7)
C14 C15 C16 C11 -2.1(7)
C12 C11 C16 C15 1.0(7)
P1 C11 C16 C15 178.9(4)
O6 P1 C17 C22 32.3(4)
C11 P1 C17 C22 137.6(4)
Fe2 P1 C17 C22 -90.6(4)
O6 P1 C17 C18 -152.3(4)
C11 P1 C17 C18 -47.0(4)
Fe2 P1 C17 C18 84.9(4)
C22 C17 C18 C19 0.2(7)
P1 C17 C18 C19 -175.2(3)
C17 C18 C19 C20 0.3(7)
C18 C19 C20 C21 -0.9(7)
C19 C20 C21 C22 0.9(7)
C20 C21 C22 C17 -0.3(7)
C18 C17 C22 C21 -0.3(7)
P1 C17 C22 C21 175.3(3)
